data_7030352
loop_
_publ_author_name
'Das, Lakshmi Kanta'
'Drew, Michael G. B.'
'Diaz, Carmen'
'Ghosh, Ashutosh'

_publ_section_title
;
 pH dependent facile synthesis of di- and trinuclear oxime based Cu(ii)
 complexes: antiferromagnetic coupling in the dinuclear cores and spin
 frustration in the triangular core.
;
_journal_issue 20
_journal_name_full 'Dalton transactions (Cambridge, England : 2003)'
_journal_page_first 7589
_journal_page_last 7598
_journal_paper_doi 10.1039/c3dt53361a
_journal_volume 43
_journal_year 2014
_chemical_formula_sum 'C54 H115 Cl9 Cu6 N18 O44'
_chemical_formula_weight 2420.93
_chemical_name_systematic
;
 ?
;
_space_group_IT_number 2
_symmetry_cell_setting triclinic
_symmetry_space_group_name_Hall '-P 1'
_symmetry_space_group_name_H-M 'P -1'
_atom_sites_solution_hydrogens geom
_atom_sites_solution_primary direct
_atom_sites_solution_secondary difmap
_audit_creation_method SHELXL-97
_cell_angle_alpha 92.716(13)
_cell_angle_beta 96.802(13)
_cell_angle_gamma 119.851(11)
_cell_formula_units_Z 1
_cell_length_a 13.7881(15)
_cell_length_b 13.8192(14)
_cell_length_c 15.706(3)
_cell_measurement_reflns_used 18227
_cell_measurement_temperature 150(2)
_cell_measurement_theta_max 30.00
_cell_measurement_theta_min 2.63
_cell_volume 2557.6(7)
_computing_cell_refinement 'Crysalis, Oxford Diffraction'
_computing_data_collection 'Crysalis, Oxford Diffraction'
_computing_data_reduction 'Crysalis, Oxford Diffraction'
_computing_molecular_graphics PLATON(Spek,2004)
_computing_publication_material 'SHELXL-97, PLATON'
_computing_structure_refinement 'SHELXL-97 (Sheldrick, 1997)'
_computing_structure_solution 'SHELXS-97 (Sheldrick, 1997)'
_diffrn_ambient_temperature 150(2)
_diffrn_measured_fraction_theta_full 0.958
_diffrn_measured_fraction_theta_max 0.958
_diffrn_measurement_device 'Oxford Diffaction X-Calibur System'
_diffrn_measurement_method '321 frames, counting time 10 s.'
_diffrn_radiation_monochromator graphite
_diffrn_radiation_source 'fine-focus sealed tube'
_diffrn_radiation_type MoK\a
_diffrn_radiation_wavelength 0.71073
_diffrn_reflns_av_R_equivalents 0.0538
_diffrn_reflns_av_unetI/netI 0.2797
_diffrn_reflns_limit_h_max 19
_diffrn_reflns_limit_h_min -19
_diffrn_reflns_limit_k_max 14
_diffrn_reflns_limit_k_min -19
_diffrn_reflns_limit_l_max 21
_diffrn_reflns_limit_l_min -22
_diffrn_reflns_number 18227
_diffrn_reflns_theta_full 30.00
_diffrn_reflns_theta_max 30.00
_diffrn_reflns_theta_min 2.63
_diffrn_standards_decay_% n/a
_diffrn_standards_interval_count n/a
_diffrn_standards_interval_time n/a
_diffrn_standards_number n/a
_exptl_absorpt_coefficient_mu 1.551
_exptl_absorpt_correction_T_max 1.000
_exptl_absorpt_correction_T_min 0.844
_exptl_absorpt_correction_type empirical
_exptl_absorpt_process_details 'ABSPACK, Oxford Diffraction Ltd'
_exptl_crystal_colour black
_exptl_crystal_density_diffrn 1.572
_exptl_crystal_density_method 'not measured'
_exptl_crystal_description 'hexagonal plate'
_exptl_crystal_F_000 1244
_exptl_crystal_size_max 0.24
_exptl_crystal_size_mid 0.24
_exptl_crystal_size_min 0.05
_refine_diff_density_max 1.169
_refine_diff_density_min -0.579
_refine_diff_density_rms 0.129
_refine_ls_extinction_method none
_refine_ls_goodness_of_fit_ref 0.821
_refine_ls_hydrogen_treatment constr
_refine_ls_matrix_type full
_refine_ls_number_parameters 570
_refine_ls_number_reflns 14301
_refine_ls_number_restraints 62
_refine_ls_restrained_S_all 0.836
_refine_ls_R_factor_all 0.2169
_refine_ls_R_factor_gt 0.0932
_refine_ls_shift/su_max 0.000
_refine_ls_shift/su_mean 0.000
_refine_ls_structure_factor_coef Fsqd
_refine_ls_weighting_details 'calc w=1/[\s^2^(Fo^2^)+(0.0773P)^2^+0.0000P] where P=(Fo^2^+2Fc^2^)/3'
_refine_ls_weighting_scheme calc
_refine_ls_wR_factor_gt 0.2182
_refine_ls_wR_factor_ref 0.2580
_reflns_number_gt 4005
_reflns_number_total 14301
_reflns_threshold_expression >2sigma(I)
_cod_data_source_file c3dt53361a2.cif
_cod_data_source_block 3
_cod_original_sg_symbol_H-M P-1
_cod_database_code 7030352

loop_
_symmetry_equiv_pos_as_xyz
'x, y, z'
'-x, -y, -z'

loop_
_atom_site_label
_atom_site_type_symbol
_atom_site_fract_x
_atom_site_fract_y
_atom_site_fract_z
_atom_site_U_iso_or_equiv
_atom_site_adp_type
_atom_site_occupancy
_atom_site_symmetry_multiplicity
_atom_site_calc_flag
_atom_site_refinement_flags
Cu1 Cu 0.52417(8) 0.14903(8) 0.60985(7) 0.0436(3) Uani 1 1 d .
Cu2 Cu 0.67476(8) 0.03209(8) 0.60044(7) 0.0435(3) Uani 1 1 d .
Cu3 Cu 0.40653(8) -0.11935(8) 0.60399(7) 0.0457(3) Uani 1 1 d .
O11 O 0.3023(4) -0.0615(4) 0.5994(3) 0.0353(12) Uani 1 1 d .
N12 N 0.3587(5) 0.0497(5) 0.6050(4) 0.0427(17) Uani 1 1 d .
C13 C 0.3048(6) 0.1058(7) 0.6160(6) 0.048(2) Uani 1 1 d .
C14 C 0.3806(7) 0.2286(7) 0.6224(5) 0.045(2) Uani 1 1 d .
C131 C 0.1712(7) 0.0448(6) 0.6103(6) 0.057(3) Uani 1 1 d .
H13A H 0.1492 0.0019 0.6580 0.085 Uiso 1 1 calc R
H13B H 0.1351 -0.0045 0.5570 0.085 Uiso 1 1 calc R
H13C H 0.1485 0.1001 0.6124 0.085 Uiso 1 1 calc R
C141 C 0.3251(7) 0.3012(7) 0.6374(6) 0.056(2) Uani 1 1 d .
H14A H 0.3772 0.3674 0.6767 0.083 Uiso 1 1 calc R
H14B H 0.2572 0.2582 0.6614 0.083 Uiso 1 1 calc R
H14C H 0.3066 0.3227 0.5833 0.083 Uiso 1 1 calc R
N15 N 0.4863(6) 0.2696(5) 0.6270(5) 0.0468(18) Uani 1 1 d .
C16 C 0.5743(7) 0.3905(6) 0.6437(6) 0.045(2) Uani 1 1 d .
H16A H 0.6341 0.4032 0.6109 0.054 Uiso 1 1 calc R
H16B H 0.5408 0.4336 0.6219 0.054 Uiso 1 1 calc R
C17 C 0.6227(12) 0.4318(13) 0.7294(8) 0.118(6) Uani 1 1 d D
H17A H 0.5670 0.4385 0.7576 0.142 Uiso 1 1 calc R
H17B H 0.6857 0.5075 0.7303 0.142 Uiso 1 1 calc R
C18 C 0.6628(16) 0.3757(13) 0.7815(9) 0.190(10) Uani 1 1 d D
H18A H 0.7368 0.3925 0.7697 0.228 Uiso 1 1 calc R
H18B H 0.6115 0.2952 0.7688 0.228 Uiso 1 1 calc R
N19 N 0.6709(4) 0.4111(12) 0.8706(9) 0.199(7) Uani 1 1 d DU
H19 H 0.7386 0.4246 0.8821 0.239 Uiso 1 1 d D
C21 C 0.7051(11) 0.5239(10) 0.9074(8) 0.132(5) Uani 1 1 d DU
H21A H 0.7857 0.5712 0.9118 0.159 Uiso 1 1 calc R
H21B H 0.6844 0.5217 0.9638 0.159 Uiso 1 1 calc R
H21C H 0.6678 0.5535 0.8709 0.159 Uiso 1 1 calc R
C20 C 0.6361(12) 0.3205(10) 0.9271(8) 0.121(5) Uani 1 1 d DU
H20A H 0.6054 0.2494 0.8924 0.146 Uiso 1 1 calc R
H20B H 0.5795 0.3193 0.9579 0.146 Uiso 1 1 calc R
H20C H 0.7007 0.3340 0.9675 0.146 Uiso 1 1 calc R
O21 O 0.6128(4) -0.1301(4) 0.5919(4) 0.0504(15) Uani 1 1 d .
N22 N 0.5042(6) -0.1840(6) 0.5975(5) 0.0517(19) Uani 1 1 d .
C23 C 0.4517(6) -0.2963(6) 0.5974(5) 0.043(2) Uani 1 1 d .
C24 C 0.3285(7) -0.3462(7) 0.6045(6) 0.052(2) Uani 1 1 d .
N25 N 0.2946(5) -0.2731(5) 0.6140(4) 0.0432(17) Uani 1 1 d .
C231 C 0.5094(8) -0.3602(8) 0.5933(6) 0.063(3) Uani 1 1 d .
H23A H 0.4793 -0.4104 0.5403 0.094 Uiso 1 1 calc R
H23B H 0.4978 -0.4029 0.6414 0.094 Uiso 1 1 calc R
H23C H 0.5890 -0.3095 0.5954 0.094 Uiso 1 1 calc R
C241 C 0.2629(7) -0.4734(6) 0.6066(6) 0.058(3) Uani 1 1 d .
H24A H 0.2354 -0.4893 0.6606 0.087 Uiso 1 1 calc R
H24B H 0.3122 -0.5028 0.6006 0.087 Uiso 1 1 calc R
H24C H 0.2000 -0.5080 0.5599 0.087 Uiso 1 1 calc R
C26 C 0.1729(7) -0.3115(7) 0.6204(6) 0.059(3) Uani 1 1 d .
H26A H 0.1240 -0.3849 0.5872 0.070 Uiso 1 1 calc R
H26B H 0.1528 -0.2594 0.5961 0.070 Uiso 1 1 calc R
C27 C 0.1546(8) -0.3181(8) 0.7139(7) 0.069(3) Uani 1 1 d .
H27A H 0.0767 -0.3397 0.7175 0.082 Uiso 1 1 calc R
H27B H 0.1693 -0.3741 0.7374 0.082 Uiso 1 1 calc R
C28 C 0.2314(11) -0.2084(12) 0.7630(8) 0.110(5) Uani 1 1 d D
H28A H 0.2173 -0.1525 0.7386 0.132 Uiso 1 1 calc R
H28B H 0.3091 -0.1874 0.7594 0.132 Uiso 1 1 calc R
N29 N 0.2152(11) -0.2107(11) 0.8560(8) 0.130(4) Uani 1 1 d D
H29 H 0.2011 -0.2810 0.8641 0.156 Uiso 1 1 calc R
C30 C 0.1089(12) -0.2212(13) 0.8664(7) 0.217(10) Uani 1 1 d D
H30A H 0.1078 -0.2072 0.9266 0.260 Uiso 1 1 calc R
H30B H 0.0486 -0.2959 0.8439 0.260 Uiso 1 1 calc R
H30C H 0.0987 -0.1677 0.8356 0.260 Uiso 1 1 calc R
C31 C 0.3112(12) -0.1446(13) 0.9208(7) 0.199(10) Uani 1 1 d RD
H31A H 0.3295 -0.0677 0.9244 0.239 Uiso 1 1 calc R
H31B H 0.3744 -0.1497 0.9064 0.239 Uiso 1 1 calc R
H31C H 0.2947 -0.1718 0.9755 0.239 Uiso 1 1 calc R
O31 O 0.6815(4) 0.2481(4) 0.5993(4) 0.0541(16) Uani 1 1 d .
N32 N 0.7441(6) 0.1968(6) 0.6059(5) 0.056(2) Uani 1 1 d .
C33 C 0.8573(6) 0.2545(6) 0.6114(5) 0.041(2) Uani 1 1 d .
C34 C 0.9055(6) 0.1829(7) 0.6282(5) 0.043(2) Uani 1 1 d .
N35 N 0.8359(6) 0.0744(6) 0.6205(4) 0.0465(17) Uani 1 1 d .
C331 C 0.9221(8) 0.3811(7) 0.6218(7) 0.077(3) Uani 1 1 d .
H33A H 0.9706 0.4091 0.6770 0.116 Uiso 1 1 calc R
H33B H 0.8698 0.4080 0.6183 0.116 Uiso 1 1 calc R
H33C H 0.9672 0.4068 0.5767 0.116 Uiso 1 1 calc R
C341 C 1.0277(7) 0.2381(8) 0.6459(7) 0.073(3) Uani 1 1 d .
H34A H 1.0545 0.2756 0.7040 0.110 Uiso 1 1 calc R
H34B H 1.0593 0.2922 0.6062 0.110 Uiso 1 1 calc R
H34C H 1.0504 0.1832 0.6392 0.110 Uiso 1 1 calc R
C36 C 0.8784(8) -0.0042(8) 0.6274(7) 0.064(3) Uani 1 1 d .
H36A H 0.8227 -0.0758 0.5941 0.077 Uiso 1 1 calc R
H36B H 0.9474 0.0250 0.6024 0.077 Uiso 1 1 calc R
C37 C 0.9021(8) -0.0225(8) 0.7167(7) 0.068(3) Uani 1 1 d .
H37A H 0.9530 0.0497 0.7510 0.082 Uiso 1 1 calc R
H37B H 0.9405 -0.0653 0.7179 0.082 Uiso 1 1 calc R
C38 C 0.7947(9) -0.0853(9) 0.7580(8) 0.085(4) Uani 1 1 d D
H38A H 0.7479 -0.0522 0.7443 0.101 Uiso 1 1 calc R
H38B H 0.7523 -0.1627 0.7312 0.101 Uiso 1 1 calc R
N39 N 0.8123(8) -0.0853(8) 0.8513(6) 0.087(3) Uani 1 1 d D
H39 H 0.8374 -0.0124 0.8709 0.105 Uiso 1 1 calc R
C40 C 0.9082(19) -0.100(2) 0.8916(12) 0.276(16) Uani 1 1 d D
H40A H 0.8891 -0.1766 0.8778 0.331 Uiso 1 1 calc R
H40B H 0.9206 -0.0824 0.9532 0.331 Uiso 1 1 calc R
H40C H 0.9759 -0.0508 0.8696 0.331 Uiso 1 1 calc R
C41 C 0.6983(11) -0.1438(14) 0.8755(10) 0.152(7) Uani 1 1 d D
H41A H 0.6751 -0.2212 0.8794 0.183 Uiso 1 1 calc R
H41B H 0.6456 -0.1392 0.8325 0.183 Uiso 1 1 calc R
H41C H 0.7000 -0.1089 0.9305 0.183 Uiso 1 1 calc R
O1 O 0.5282(4) 0.0156(4) 0.5802(3) 0.0412(13) Uani 1 1 d .
H1W H 0.5000 0.0000 0.5000 0.049 Uiso 1 2 d S
Cl6 Cl 0.7396(4) 0.8503(4) 0.1399(3) 0.1175(17) Uani 0.75 1 d P
O61 O 0.8146(12) 0.9321(12) 0.0932(9) 0.140(5) Uiso 0.75 1 d P
O62 O 0.8075(10) 0.8098(10) 0.1841(8) 0.120(4) Uiso 0.75 1 d P
O63 O 0.6883(12) 0.8962(12) 0.1950(10) 0.154(5) Uiso 0.75 1 d P
O64 O 0.6375(14) 0.7391(14) 0.0801(11) 0.176(6) Uiso 0.75 1 d P
Cl7 Cl 0.5813(3) 0.0505(2) 0.7979(2) 0.0866(9) Uani 1 1 d .
O71 O 0.5559(8) 0.1290(7) 0.7646(5) 0.106(3) Uani 1 1 d .
O72 O 0.6894(7) 0.0724(7) 0.7659(6) 0.119(3) Uani 1 1 d .
O73 O 0.4972(6) -0.0604(6) 0.7626(5) 0.084(2) Uani 1 1 d .
O74 O 0.5924(7) 0.0623(7) 0.8917(5) 0.102(3) Uani 1 1 d .
Cl8 Cl 0.4065(3) 0.5773(3) 0.8498(2) 0.0742(10) Uiso 0.75 1 d PD
O81 O 0.4697(8) 0.5830(9) 0.7786(6) 0.105(4) Uiso 0.75 1 d PD
O82 O 0.4611(9) 0.5704(9) 0.9234(6) 0.120(4) Uiso 0.75 1 d PD
O83 O 0.2911(9) 0.4873(10) 0.8250(8) 0.154(5) Uiso 0.75 1 d PD
O84 O 0.3970(13) 0.6786(11) 0.8496(11) 0.208(7) Uiso 0.75 1 d PD
Cl9 Cl 0.8725(2) 0.6923(2) 0.6077(2) 0.0680(7) Uani 1 1 d .
O91 O 0.9141(8) 0.6257(8) 0.5711(7) 0.152(4) Uani 1 1 d .
O92 O 0.7569(9) 0.6457(10) 0.5746(8) 0.163(4) Uani 1 1 d .
O93 O 0.9212(11) 0.7914(9) 0.5739(9) 0.189(6) Uani 1 1 d .
O94 O 0.8986(13) 0.7183(12) 0.6972(8) 0.203(6) Uani 1 1 d .
Cl10 Cl 0.9593(4) 0.4340(4) 0.8701(3) 0.0717(15) Uani 0.50 1 d PD
O102 O 1.0830(11) 0.5019(17) 0.8734(14) 0.182(10) Uiso 0.50 1 d PD
O103 O 0.9087(19) 0.3256(13) 0.8229(13) 0.172(10) Uiso 0.50 1 d PD
O104 O 0.9100(16) 0.5006(15) 0.8367(13) 0.159(8) Uiso 0.50 1 d PD
O101 O 0.942(2) 0.419(2) 0.9604(10) 0.242(14) Uiso 0.50 1 d PD
Cl11 Cl 0.9738(5) 0.2579(6) 0.9044(4) 0.103(2) Uani 0.50 1 d PD
O111 O 1.1039(10) 0.2987(13) 0.9096(11) 0.115(6) Uiso 0.50 1 d PD
O112 O 0.9152(9) 0.1434(9) 0.9131(8) 0.064(3) Uiso 0.50 1 d PD
O113 O 0.944(2) 0.290(3) 0.8233(16) 0.34(3) Uiso 0.50 1 d PD
O114 O 0.971(2) 0.330(2) 0.9744(19) 0.37(3) Uiso 0.50 1 d PD

loop_
_atom_site_aniso_label
_atom_site_aniso_U_11
_atom_site_aniso_U_22
_atom_site_aniso_U_33
_atom_site_aniso_U_23
_atom_site_aniso_U_13
_atom_site_aniso_U_12
Cu1 0.0371(5) 0.0314(5) 0.0612(7) 0.0029(5) 0.0050(5) 0.0174(4)
Cu2 0.0350(5) 0.0311(5) 0.0608(7) 0.0027(5) 0.0022(5) 0.0156(4)
Cu3 0.0380(5) 0.0319(6) 0.0640(8) 0.0048(5) 0.0051(5) 0.0162(4)
O11 0.031(3) 0.022(3) 0.048(3) 0.001(2) 0.005(2) 0.010(2)
N12 0.031(3) 0.036(4) 0.056(5) 0.007(3) 0.002(3) 0.015(3)
C13 0.032(4) 0.034(5) 0.077(7) 0.000(4) 0.003(4) 0.018(4)
C14 0.045(5) 0.037(5) 0.053(6) 0.004(4) -0.010(4) 0.026(4)
C131 0.056(5) 0.029(5) 0.066(6) -0.001(4) 0.028(5) 0.005(4)
C141 0.055(5) 0.036(5) 0.076(7) 0.007(4) -0.003(5) 0.026(4)
N15 0.044(4) 0.034(4) 0.062(5) 0.005(3) 0.002(4) 0.022(3)
C16 0.046(5) 0.034(5) 0.060(6) 0.005(4) 0.014(4) 0.023(4)
C17 0.082(10) 0.149(14) 0.071(10) 0.004(9) 0.003(8) 0.023(9)
C18 0.180(18) 0.19(2) 0.147(18) -0.114(15) -0.046(15) 0.080(15)
N19 0.259(11) 0.163(9) 0.168(10) 0.015(8) -0.014(8) 0.112(8)
C21 0.112(8) 0.131(9) 0.122(9) 0.044(7) -0.003(7) 0.040(6)
C20 0.146(9) 0.107(8) 0.117(8) 0.028(7) 0.017(7) 0.068(7)
O21 0.031(3) 0.033(3) 0.077(4) 0.006(3) 0.005(3) 0.010(2)
N22 0.044(4) 0.047(4) 0.058(5) 0.001(4) 0.001(4) 0.020(3)
C23 0.037(4) 0.030(4) 0.057(6) 0.006(4) -0.002(4) 0.014(3)
C24 0.046(5) 0.042(5) 0.054(6) 0.003(4) -0.006(4) 0.015(4)
N25 0.038(4) 0.033(4) 0.056(5) 0.002(3) 0.000(3) 0.019(3)
C231 0.066(6) 0.068(7) 0.073(7) 0.005(5) 0.001(5) 0.051(5)
C241 0.051(5) 0.033(5) 0.081(7) -0.001(5) -0.003(5) 0.018(4)
C26 0.045(5) 0.037(5) 0.085(8) 0.007(5) 0.003(5) 0.015(4)
C27 0.064(6) 0.069(7) 0.069(7) 0.013(6) 0.019(6) 0.029(6)
C28 0.102(10) 0.149(14) 0.081(10) 0.011(9) 0.022(8) 0.063(10)
N29 0.121(11) 0.149(12) 0.129(12) 0.004(9) 0.020(10) 0.077(10)
C30 0.27(3) 0.28(3) 0.132(17) 0.014(17) 0.028(18) 0.16(2)
C31 0.133(15) 0.35(3) 0.111(14) -0.018(17) -0.008(13) 0.135(18)
O31 0.042(3) 0.037(3) 0.080(5) 0.002(3) 0.005(3) 0.020(3)
N32 0.049(4) 0.044(4) 0.078(6) 0.004(4) 0.001(4) 0.029(4)
C33 0.032(4) 0.021(4) 0.051(5) -0.005(3) -0.005(4) 0.004(3)
C34 0.037(4) 0.037(5) 0.049(5) -0.003(4) 0.007(4) 0.015(4)
N35 0.052(4) 0.046(4) 0.052(5) 0.005(3) 0.008(4) 0.033(4)
C331 0.059(6) 0.045(6) 0.121(10) 0.009(6) 0.015(6) 0.021(5)
C341 0.044(5) 0.064(7) 0.099(8) 0.003(6) 0.009(6) 0.019(5)
C36 0.052(6) 0.057(6) 0.087(8) 0.010(5) 0.014(6) 0.031(5)
C37 0.057(6) 0.054(6) 0.090(8) 0.008(6) 0.002(6) 0.028(5)
C38 0.059(7) 0.070(7) 0.112(10) 0.019(7) 0.001(7) 0.026(6)
N39 0.090(7) 0.083(7) 0.089(8) 0.029(6) 0.000(6) 0.045(6)
C40 0.51(4) 0.43(4) 0.17(2) 0.14(2) 0.15(3) 0.41(4)
C41 0.110(12) 0.223(19) 0.163(16) 0.105(14) 0.058(11) 0.100(13)
O1 0.035(3) 0.034(3) 0.056(4) 0.008(3) 0.002(3) 0.019(2)
Cl6 0.111(4) 0.110(4) 0.112(4) 0.024(3) 0.010(3) 0.043(3)
Cl7 0.097(2) 0.0611(18) 0.082(2) -0.0019(15) -0.0181(18) 0.0340(17)
O71 0.161(8) 0.089(6) 0.089(6) -0.008(5) -0.009(5) 0.087(6)
O72 0.079(6) 0.123(8) 0.146(8) 0.040(6) 0.019(6) 0.041(5)
O73 0.074(5) 0.064(5) 0.091(6) -0.001(4) -0.006(4) 0.022(4)
O74 0.114(7) 0.093(6) 0.081(6) 0.001(5) -0.004(5) 0.045(5)
Cl9 0.0603(16) 0.0573(16) 0.085(2) 0.0046(14) 0.0068(15) 0.0303(13)
O91 0.140(8) 0.124(8) 0.206(11) -0.060(7) -0.050(8) 0.101(7)
O92 0.128(9) 0.185(11) 0.196(12) 0.034(9) 0.031(8) 0.094(8)
O93 0.220(13) 0.091(8) 0.222(14) 0.039(8) 0.093(11) 0.040(8)
O94 0.298(17) 0.233(14) 0.138(11) -0.019(10) -0.017(11) 0.194(13)
Cl10 0.066(3) 0.070(3) 0.073(4) 0.004(3) 0.003(3) 0.032(3)
Cl11 0.091(4) 0.099(5) 0.093(5) -0.003(4) 0.011(4) 0.030(4)

loop_
_atom_type_symbol
_atom_type_description
_atom_type_scat_dispersion_real
_atom_type_scat_dispersion_imag
_atom_type_scat_source
C C 0.0033 0.0016 'International Tables Vol C Tables 4.2.6.8 and 6.1.1.4'
H H 0.0000 0.0000 'International Tables Vol C Tables 4.2.6.8 and 6.1.1.4'
N N 0.0061 0.0033 'International Tables Vol C Tables 4.2.6.8 and 6.1.1.4'
O O 0.0106 0.0060 'International Tables Vol C Tables 4.2.6.8 and 6.1.1.4'
Cu Cu 0.3201 1.2651 'International Tables Vol C Tables 4.2.6.8 and 6.1.1.4'
Cl Cl 0.1484 0.1585 'International Tables Vol C Tables 4.2.6.8 and 6.1.1.4'

loop_
_geom_angle_atom_site_label_1
_geom_angle_atom_site_label_2
_geom_angle_atom_site_label_3
_geom_angle
O1 Cu1 O31 93.7(2)
O1 Cu1 N12 86.6(2)
O31 Cu1 N12 172.7(3)
O1 Cu1 N15 167.8(2)
O31 Cu1 N15 96.3(3)
N12 Cu1 N15 82.6(3)
O1 Cu2 O21 92.7(2)
O1 Cu2 N32 89.8(3)
O21 Cu2 N32 176.9(3)
O1 Cu2 N35 171.1(2)
O21 Cu2 N35 96.2(3)
N32 Cu2 N35 81.3(3)
O1 Cu3 N25 167.7(3)
O1 Cu3 O11 94.0(2)
N25 Cu3 O11 96.0(2)
O1 Cu3 N22 86.9(3)
N25 Cu3 N22 82.5(3)
O11 Cu3 N22 174.6(3)
N12 O11 Cu3 110.7(4)
O11 N12 C13 119.6(6)
O11 N12 Cu1 126.8(5)
C13 N12 Cu1 113.3(5)
N12 C13 C14 112.4(7)
N12 C13 C131 122.6(7)
C14 C13 C131 124.5(7)
N15 C14 C13 119.9(7)
N15 C14 C141 123.4(7)
C13 C14 C141 116.0(7)
C14 N15 C16 126.3(7)
C14 N15 Cu1 111.2(5)
C16 N15 Cu1 122.4(5)
C17 C16 N15 115.6(9)
C16 C17 C18 121.2(14)
C17 C18 N19 109.4(13)
C18 N19 C21 126.0(12)
C18 N19 C20 114.8(12)
C21 N19 C20 119.2(12)
N22 O21 Cu2 111.4(5)
O21 N22 C23 117.8(7)
O21 N22 Cu3 127.2(5)
C23 N22 Cu3 115.0(6)
N22 C23 C231 123.5(8)
N22 C23 C24 111.9(7)
C231 C23 C24 124.6(7)
N25 C24 C23 115.2(7)
N25 C24 C241 129.3(8)
C23 C24 C241 115.3(8)
C24 N25 C26 120.9(7)
C24 N25 Cu3 115.0(6)
C26 N25 Cu3 123.7(5)
N25 C26 C27 110.8(7)
C28 C27 C26 108.6(8)
C27 C28 N29 110.3(11)
C31 N29 C30 119.4(10)
C31 N29 C28 118.6(11)
C30 N29 C28 111.9(10)
N32 O31 Cu1 113.2(5)
C33 N32 O31 122.1(7)
C33 N32 Cu2 115.2(6)
O31 N32 Cu2 122.6(5)
N32 C33 C34 111.4(7)
N32 C33 C331 120.9(8)
C34 C33 C331 125.9(7)
N35 C34 C341 125.3(8)
N35 C34 C33 117.9(7)
C341 C34 C33 116.6(7)
C34 N35 C36 121.2(7)
C34 N35 Cu2 113.1(6)
C36 N35 Cu2 125.7(6)
C37 C36 N35 112.9(8)
C36 C37 C38 113.2(8)
N39 C38 C37 116.3(9)
C38 N39 C41 106.0(10)
C38 N39 C40 118.3(11)
C41 N39 C40 123.1(12)
Cu3 O1 Cu2 117.2(3)
Cu3 O1 Cu1 116.1(3)
Cu2 O1 Cu1 115.0(2)
O61 Cl6 O62 103.5(8)
O61 Cl6 O63 111.7(9)
O62 Cl6 O63 116.3(9)
O61 Cl6 O64 114.1(9)
O62 Cl6 O64 103.4(9)
O63 Cl6 O64 107.8(9)
O71 Cl7 O73 111.1(5)
O71 Cl7 O74 110.1(5)
O73 Cl7 O74 110.2(5)
O71 Cl7 O72 105.7(6)
O73 Cl7 O72 106.3(5)
O74 Cl7 O72 113.4(5)
O82 Cl8 O83 115.2(7)
O82 Cl8 O84 114.8(8)
O83 Cl8 O84 103.3(8)
O82 Cl8 O81 109.5(6)
O83 Cl8 O81 108.8(7)
O84 Cl8 O81 104.6(7)
O93 Cl9 O94 106.8(8)
O93 Cl9 O92 102.6(8)
O94 Cl9 O92 114.0(8)
O93 Cl9 O91 106.6(8)
O94 Cl9 O91 115.9(7)
O92 Cl9 O91 109.8(6)
O103 Cl10 O101 107.5(11)
O103 Cl10 O104 112.8(11)
O101 Cl10 O104 109.2(12)
O103 Cl10 O102 113.9(12)
O101 Cl10 O102 105.5(11)
O104 Cl10 O102 107.6(10)
O112 Cl11 O113 116.5(13)
O112 Cl11 O114 114.1(13)
O113 Cl11 O114 107.8(13)
O112 Cl11 O111 108.7(8)
O113 Cl11 O111 104.4(12)
O114 Cl11 O111 104.1(12)

loop_
_geom_bond_atom_site_label_1
_geom_bond_atom_site_label_2
_geom_bond_distance
Cu1 O1 1.909(5)
Cu1 O31 1.938(5)
Cu1 N12 1.982(6)
Cu1 N15 1.994(7)
Cu2 O1 1.902(5)
Cu2 O21 1.952(5)
Cu2 N32 1.974(7)
Cu2 N35 1.975(7)
Cu3 O1 1.879(5)
Cu3 N25 1.936(6)
Cu3 O11 1.958(5)
Cu3 N22 1.960(7)
O11 N12 1.324(7)
N12 C13 1.332(10)
C13 C14 1.475(10)
C13 C131 1.587(10)
C14 N15 1.265(9)
C14 C141 1.560(11)
N15 C16 1.483(9)
C16 C17 1.386(14)
C17 C18 1.398(15)
C18 N19 1.432(13)
N19 C21 1.450(13)
N19 C20 1.482(13)
O21 N22 1.317(8)
N22 C23 1.346(9)
C23 C231 1.458(11)
C23 C24 1.504(11)
C24 N25 1.315(10)
C24 C241 1.530(11)
N25 C26 1.505(10)
C26 C27 1.519(12)
C27 C28 1.453(15)
C28 N29 1.503(12)
N29 C31 1.419(12)
N29 C30 1.429(12)
O31 N32 1.362(8)
N32 C33 1.342(9)
C33 C34 1.458(11)
C33 C331 1.506(11)
C34 N35 1.307(9)
C34 C341 1.445(11)
N35 C36 1.471(11)
C36 C37 1.465(13)
C37 C38 1.539(13)
C38 N39 1.457(11)
N39 C41 1.475(12)
N39 C40 1.508(14)
Cl6 O61 1.408(14)
Cl6 O62 1.441(13)
Cl6 O63 1.480(15)
Cl6 O64 1.619(16)
Cl7 O71 1.401(8)
Cl7 O73 1.414(7)
Cl7 O74 1.456(8)
Cl7 O72 1.519(9)
Cl8 O82 1.338(9)
Cl8 O83 1.438(10)
Cl8 O84 1.469(11)
Cl8 O81 1.480(9)
Cl9 O93 1.359(11)
Cl9 O94 1.392(12)
Cl9 O92 1.405(11)
Cl9 O91 1.434(9)
Cl10 O103 1.419(13)
Cl10 O101 1.472(13)
Cl10 O104 1.473(13)
Cl10 O102 1.474(13)
Cl10 O113 1.99(3)
O103 O113 0.84(4)
O103 Cl11 2.00(2)
O101 O114 1.48(4)
Cl11 O112 1.396(11)
Cl11 O113 1.449(14)
Cl11 O114 1.462(15)
Cl11 O111 1.580(12)

loop_
_geom_hbond_atom_site_label_D
_geom_hbond_atom_site_label_H
_geom_hbond_atom_site_label_A
_geom_hbond_distance_DH
_geom_hbond_distance_HA
_geom_hbond_distance_DA
_geom_hbond_angle_DHA
_geom_hbond_site_symmetry_A
N19 H19 O104 0.8503(10) 2.28(2) 3.02(2) 145.1(11) .
N29 H29 O102 0.91 2.63 3.49(2) 158.5 1_445
N39 H39 O112 0.91 1.90 2.804(15) 170.1 .
O1 H1W O1 1.249(5) 1.249(5) 2.498(10) 180.000(2) 2_656
